data_4347689
loop_
_publ_author_name
'Chen, Juan'
'Zhou, Hulan'
'Xu, Feng'

_publ_section_title
;
 Bottom-Up Self-Assembly of the Sphere-Shaped Icosametallic Oxo Clusters
 {Cu20} and {Cu12Zn8}.
;
_journal_issue 10
_journal_name_full 'Inorganic chemistry'
_journal_page_first 4695
_journal_page_last 4697
_journal_paper_doi 10.1021/acs.inorgchem.6b00487
_journal_volume 55
_journal_year 2016
_chemical_formula_sum 'C37 H106 Cu12 N0 O75 Zn8'
_chemical_formula_weight 3036.66
_space_group_IT_number 229
_space_group_name_Hall '-I 4 2 3'
_space_group_name_H-M_alt 'I m -3 m'
_symmetry_cell_setting cubic
_symmetry_space_group_name_H-M 'I m -3 m'
_atom_sites_solution_hydrogens geom
_atom_sites_solution_primary direct
_atom_sites_solution_secondary difmap
_audit_creation_method SHELXL-97
_cell_angle_alpha 90.00
_cell_angle_beta 90.00
_cell_angle_gamma 90.00
_cell_formula_units_Z 2
_cell_length_a 17.3188(14)
_cell_length_b 17.3188(14)
_cell_length_c 17.3188(14)
_cell_measurement_reflns_used 460
_cell_measurement_temperature 296(2)
_cell_measurement_theta_max 24.8765
_cell_measurement_theta_min 2.4567
_cell_volume 5194.6(7)
_computing_structure_refinement 'SHELXL-97 (Sheldrick, 1997)'
_computing_structure_solution 'SHELXS-97 (Sheldrick, 1990)'
_diffrn_ambient_temperature 296(2)
_diffrn_measured_fraction_theta_full 0.994
_diffrn_measured_fraction_theta_max 0.994
_diffrn_measurement_device_type bruker-CcD
_diffrn_radiation_monochromator graphite
_diffrn_radiation_source 'fine-focus sealed tube'
_diffrn_radiation_type MoK\a
_diffrn_radiation_wavelength 0.71073
_diffrn_reflns_av_R_equivalents 0.0423
_diffrn_reflns_av_sigmaI/netI 0.0116
_diffrn_reflns_limit_h_max 20
_diffrn_reflns_limit_h_min -20
_diffrn_reflns_limit_k_max 20
_diffrn_reflns_limit_k_min -19
_diffrn_reflns_limit_l_max 20
_diffrn_reflns_limit_l_min -18
_diffrn_reflns_number 14932
_diffrn_reflns_theta_full 24.99
_diffrn_reflns_theta_max 24.99
_diffrn_reflns_theta_min 1.66
_exptl_absorpt_coefficient_mu 4.311
_exptl_absorpt_correction_T_max 0.4947
_exptl_absorpt_correction_T_min 0.4646
_exptl_absorpt_correction_type multi-scan
_exptl_absorpt_process_details sadabs
_exptl_crystal_colour yellow
_exptl_crystal_density_diffrn 1.941
_exptl_crystal_density_method 'not measured'
_exptl_crystal_description block
_exptl_crystal_F_000 3032
_exptl_crystal_size_max 0.21
_exptl_crystal_size_mid 0.20
_exptl_crystal_size_min 0.19
_refine_diff_density_max 1.126
_refine_diff_density_min -2.085
_refine_diff_density_rms 0.191
_refine_ls_extinction_coef 0.0003(2)
_refine_ls_extinction_expression Fc^*^=kFc[1+0.001xFc^2^\l^3^/sin(2\q)]^-1/4^
_refine_ls_extinction_method SHELXL
_refine_ls_goodness_of_fit_ref 1.045
_refine_ls_hydrogen_treatment mixed
_refine_ls_matrix_type full
_refine_ls_number_parameters 63
_refine_ls_number_reflns 487
_refine_ls_number_restraints 0
_refine_ls_restrained_S_all 1.045
_refine_ls_R_factor_all 0.0755
_refine_ls_R_factor_gt 0.0723
_refine_ls_shift/su_max 0.001
_refine_ls_shift/su_mean 0.000
_refine_ls_structure_factor_coef Fsqd
_refine_ls_weighting_details 'calc w=1/[\s^2^(Fo^2^)+(0.1939P)^2^+71.5887P] where P=(Fo^2^+2Fc^2^)/3'
_refine_ls_weighting_scheme calc
_refine_ls_wR_factor_gt 0.2463
_refine_ls_wR_factor_ref 0.2518
_reflns_number_gt 460
_reflns_number_total 487
_reflns_threshold_expression >2sigma(I)
_cod_data_source_file ic6b00487_si_004.cif
_cod_data_source_block 1
_cod_depositor_comments
;
The following automatic conversions were performed:

data item '_symmetry_cell_setting' value 'Cubic' was changed to
'cubic' in accordance with the
/home/saulius/struct/COD-crude-data/automatic-downloads/DataCite-retrospective/ACS/depositions/lib/dictionaries/cif_core.dic
dictionary named 'cif_core.dic' version 2.4.2 last updated on
2011-04-26.

Automatic conversion script
Id: cif_fix_values 6909 2019-04-08 15:41:33Z antanas 
;
_cod_original_sg_symbol_H-M Im-3m
_cod_database_code 4347689

loop_
_symmetry_equiv_pos_as_xyz
'x, y, z'
'-y, x, z'
'-x, -y, z'
'y, -x, z'
'x, -y, -z'
'y, x, -z'
'-x, y, -z'
'-y, -x, -z'
'z, x, y'
'-x, z, y'
'-z, -x, y'
'x, -z, y'
'z, -x, -y'
'x, z, -y'
'-z, x, -y'
'-x, -z, -y'
'y, z, x'
'-z, -y, -x'
'-z, y, x'
'z, y, -x'
'z, -y, x'
'y, -z, -x'
'-y, -z, x'
'-y, z, -x'
'x+1/2, y+1/2, z+1/2'
'-y+1/2, x+1/2, z+1/2'
'-x+1/2, -y+1/2, z+1/2'
'y+1/2, -x+1/2, z+1/2'
'x+1/2, -y+1/2, -z+1/2'
'y+1/2, x+1/2, -z+1/2'
'-x+1/2, y+1/2, -z+1/2'
'-y+1/2, -x+1/2, -z+1/2'
'z+1/2, x+1/2, y+1/2'
'-x+1/2, z+1/2, y+1/2'
'-z+1/2, -x+1/2, y+1/2'
'x+1/2, -z+1/2, y+1/2'
'z+1/2, -x+1/2, -y+1/2'
'x+1/2, z+1/2, -y+1/2'
'-z+1/2, x+1/2, -y+1/2'
'-x+1/2, -z+1/2, -y+1/2'
'y+1/2, z+1/2, x+1/2'
'-z+1/2, -y+1/2, -x+1/2'
'-z+1/2, y+1/2, x+1/2'
'z+1/2, y+1/2, -x+1/2'
'z+1/2, -y+1/2, x+1/2'
'y+1/2, -z+1/2, -x+1/2'
'-y+1/2, -z+1/2, x+1/2'
'-y+1/2, z+1/2, -x+1/2'
'-x, -y, -z'
'y, -x, -z'
'x, y, -z'
'-y, x, -z'
'-x, y, z'
'-y, -x, z'
'x, -y, z'
'y, x, z'
'-z, -x, -y'
'x, -z, -y'
'z, x, -y'
'-x, z, -y'
'-z, x, y'
'-x, -z, y'
'z, -x, y'
'x, z, y'
'-y, -z, -x'
'z, y, x'
'z, -y, -x'
'-z, -y, x'
'-z, y, -x'
'-y, z, x'
'y, z, -x'
'y, -z, x'
'-x+1/2, -y+1/2, -z+1/2'
'y+1/2, -x+1/2, -z+1/2'
'x+1/2, y+1/2, -z+1/2'
'-y+1/2, x+1/2, -z+1/2'
'-x+1/2, y+1/2, z+1/2'
'-y+1/2, -x+1/2, z+1/2'
'x+1/2, -y+1/2, z+1/2'
'y+1/2, x+1/2, z+1/2'
'-z+1/2, -x+1/2, -y+1/2'
'x+1/2, -z+1/2, -y+1/2'
'z+1/2, x+1/2, -y+1/2'
'-x+1/2, z+1/2, -y+1/2'
'-z+1/2, x+1/2, y+1/2'
'-x+1/2, -z+1/2, y+1/2'
'z+1/2, -x+1/2, y+1/2'
'x+1/2, z+1/2, y+1/2'
'-y+1/2, -z+1/2, -x+1/2'
'z+1/2, y+1/2, x+1/2'
'z+1/2, -y+1/2, -x+1/2'
'-z+1/2, -y+1/2, x+1/2'
'-z+1/2, y+1/2, -x+1/2'
'-y+1/2, z+1/2, x+1/2'
'y+1/2, z+1/2, -x+1/2'
'y+1/2, -z+1/2, x+1/2'

loop_
_atom_site_label
_atom_site_type_symbol
_atom_site_fract_x
_atom_site_fract_y
_atom_site_fract_z
_atom_site_U_iso_or_equiv
_atom_site_adp_type
_atom_site_occupancy
_atom_site_symmetry_multiplicity
_atom_site_calc_flag
_atom_site_refinement_flags
_atom_site_disorder_assembly
_atom_site_disorder_group
Zn1 Zn 0.16979(8) 0.16979(8) 0.16979(8) 0.0569(11) Uani 1 6 d S . .
Cu1 Cu 0.0000 0.13565(7) 0.13565(7) 0.0329(10) Uani 1 4 d S . .
O1 O -0.0834(4) 0.1911(5) 0.0834(4) 0.047(2) Uani 1 2 d S . .
H1WA H -0.0674 0.2334 0.0674 0.056 Uiso 1 2 d SR . .
C0 C 0.0000 0.0000 0.0000 0.036(13) Uani 1 48 d S . .
O4 O 0.0398(12) 0.0398(12) 0.0398(12) 0.046(8) Uani 0.38 6 d SP . .
O3 O 0.2384(7) 0.2384(7) 0.0000 0.145(12) Uani 1 4 d S . 1
C1 C 0.2634(18) 0.2634(18) 0.062(4) 0.15(3) Uani 0.50 2 d SP . 1
C2 C 0.3231(16) 0.3231(16) 0.055(3) 0.15(3) Uani 0.50 2 d SP . 1
H2A H 0.3397 0.3397 0.1048 0.223 Uiso 0.50 2 d SPR . 1
H2B H 0.3663 0.3033 0.0267 0.223 Uiso 0.25 1 d PR . 1
H2C H 0.3024 0.3673 0.0267 0.223 Uiso 0.25 1 d PR . 1
O2 O 0.245(15) 0.245(15) 0.13(2) 0.14(5) Uani 0.50 2 d SP . 1
O1W O 0.252(14) 0.252(14) 0.136(19) 0.13(4) Uani 0.50 2 d SP . 2
H1WB H 0.2927 0.2423 0.1705 0.202 Uiso 0.25 1 d PR . 2
H1WC H 0.2661 0.2413 0.0840 0.202 Uiso 0.25 1 d PR . 2
C4 C 0.0000 0.441(4) 0.0000 0.065(15) Uani 0.50 8 d SP A 1
H4A H 0.0523 0.4592 0.0000 0.097 Uiso 0.13 2 d SPR A 1
H4B H -0.0261 0.4592 -0.0453 0.097 Uiso 0.06 1 d PR A 1
H4C H -0.0261 0.4592 0.0453 0.097 Uiso 0.06 1 d PR A 1
C3 C 0.0000 0.356(4) 0.0000 0.063(16) Uani 0.50 8 d SP . 1
O5 O -0.064(3) 0.326(2) 0.0000 0.060(10) Uiso 0.25 2 d SP B 1
H5WB H -0.0922 0.3417 0.0453 0.091 Uiso 0.09 1 d PR B 1
C4A C 0.0000 0.220(4) 0.0000 0.068(16) Uiso 0.50 8 d SP C 2
H4AB H 0.0135 0.2011 0.0505 0.101 Uiso 0.18 1 d PR C 2
C3A C 0.0000 0.304(5) 0.0000 0.060(14) Uiso 0.50 8 d SP . 2
O5A O -0.0447(19) 0.335(3) 0.0447(19) 0.064(10) Uiso 0.25 2 d SP . 2

loop_
_atom_site_aniso_label
_atom_site_aniso_U_11
_atom_site_aniso_U_22
_atom_site_aniso_U_33
_atom_site_aniso_U_23
_atom_site_aniso_U_13
_atom_site_aniso_U_12
Zn1 0.0569(11) 0.0569(11) 0.0569(11) -0.0176(6) -0.0176(6) -0.0176(6)
Cu1 0.0367(13) 0.0310(10) 0.0310(10) -0.0074(7) 0.000 0.000
O1 0.049(3) 0.042(4) 0.049(3) 0.001(3) -0.002(4) -0.001(3)
C0 0.036(13) 0.036(13) 0.036(13) 0.000 0.000 0.000
O4 0.046(8) 0.046(8) 0.046(8) -0.005(11) -0.005(11) -0.005(11)
O3 0.17(2) 0.17(2) 0.100(17) 0.000 0.000 -0.13(2)
C1 0.17(5) 0.17(5) 0.10(4) -0.006(19) -0.006(19) -0.13(5)
C2 0.17(4) 0.17(4) 0.10(4) -0.005(16) -0.005(16) -0.13(5)
O2 0.16(7) 0.16(7) 0.10(8) -0.01(5) -0.01(5) -0.13(7)
O1W 0.16(5) 0.16(5) 0.09(5) -0.019(19) -0.019(19) -0.13(6)
C4 0.07(2) 0.06(4) 0.07(2) 0.000 0.000 0.000
C3 0.06(3) 0.06(4) 0.06(3) 0.000 0.000 0.000

loop_
_atom_type_symbol
_atom_type_description
_atom_type_scat_dispersion_real
_atom_type_scat_dispersion_imag
_atom_type_scat_source
C C 0.0033 0.0016 'International Tables Vol C Tables 4.2.6.8 and 6.1.1.4'
H H 0.0000 0.0000 'International Tables Vol C Tables 4.2.6.8 and 6.1.1.4'
O O 0.0106 0.0060 'International Tables Vol C Tables 4.2.6.8 and 6.1.1.4'
N N 0.0061 0.0033 'International Tables Vol C Tables 4.2.6.8 and 6.1.1.4'
Zn Zn 0.2839 1.4301 'International Tables Vol C Tables 4.2.6.8 and 6.1.1.4'
Cu Cu 0.3201 1.2651 'International Tables Vol C Tables 4.2.6.8 and 6.1.1.4'

loop_
_geom_angle_atom_site_label_1
_geom_angle_atom_site_label_2
_geom_angle_atom_site_label_3
_geom_angle
_geom_angle_site_symmetry_1
_geom_angle_site_symmetry_3
O2 Zn1 O2 93(10) 9 64
O2 Zn1 O2 93(10) 9 .
O2 Zn1 O2 93(10) 64 .
O2 Zn1 O1W 89.4(15) 9 64
O2 Zn1 O1W 5(10) 64 64
O2 Zn1 O1W 89.4(15) . 64
O2 Zn1 O1W 89.4(15) 9 .
O2 Zn1 O1W 89.4(15) 64 .
O2 Zn1 O1W 5(10) . .
O1W Zn1 O1W 86(10) 64 .
O2 Zn1 O1W 5(10) 9 9
O2 Zn1 O1W 89.4(15) 64 9
O2 Zn1 O1W 89.4(15) . 9
O1W Zn1 O1W 86(10) 64 9
O1W Zn1 O1W 86(10) . 9
O2 Zn1 O1 168(9) 9 4
O2 Zn1 O1 95(7) 64 4
O2 Zn1 O1 95(7) . 4
O1W Zn1 O1 99(7) 64 4
O1W Zn1 O1 99(7) . 4
O1W Zn1 O1 173(8) 9 4
O2 Zn1 O1 95(7) 9 53
O2 Zn1 O1 168(9) 64 53
O2 Zn1 O1 95(7) . 53
O1W Zn1 O1 173(8) 64 53
O1W Zn1 O1 99(7) . 53
O1W Zn1 O1 99(7) 9 53
O1 Zn1 O1 75.8(4) 4 53
O2 Zn1 O1 95(7) 9 10
O2 Zn1 O1 95(7) 64 10
O2 Zn1 O1 168(9) . 10
O1W Zn1 O1 99(7) 64 10
O1W Zn1 O1 173(8) . 10
O1W Zn1 O1 99(7) 9 10
O1 Zn1 O1 75.8(4) 4 10
O1 Zn1 O1 75.8(4) 53 10
O2 Zn1 Cu1 133(6) 9 4
O2 Zn1 Cu1 84(9) 64 4
O2 Zn1 Cu1 133(6) . 4
O1W Zn1 Cu1 89(8) 64 4
O1W Zn1 Cu1 137(5) . 4
O1W Zn1 Cu1 137(5) 9 4
O1 Zn1 Cu1 39.51(12) 4 4
O1 Zn1 Cu1 84.0(2) 53 4
O1 Zn1 Cu1 39.51(12) 10 4
O2 Zn1 Cu1 133(6) 9 17
O2 Zn1 Cu1 133(6) 64 17
O2 Zn1 Cu1 84(9) . 17
O1W Zn1 Cu1 137(5) 64 17
O1W Zn1 Cu1 89(8) . 17
O1W Zn1 Cu1 137(5) 9 17
O1 Zn1 Cu1 39.51(12) 4 17
O1 Zn1 Cu1 39.51(12) 53 17
O1 Zn1 Cu1 84.0(2) 10 17
Cu1 Zn1 Cu1 65.83(7) 4 17
O2 Zn1 Cu1 84(9) 9 .
O2 Zn1 Cu1 133(6) 64 .
O2 Zn1 Cu1 133(6) . .
O1W Zn1 Cu1 137(5) 64 .
O1W Zn1 Cu1 137(5) . .
O1W Zn1 Cu1 89(8) 9 .
O1 Zn1 Cu1 84.0(2) 4 .
O1 Zn1 Cu1 39.51(12) 53 .
O1 Zn1 Cu1 39.51(12) 10 .
Cu1 Zn1 Cu1 65.83(7) 4 .
Cu1 Zn1 Cu1 65.83(7) 17 .
O1 Cu1 O1 84.8(5) 10 53
O1 Cu1 O1 95.1(5) 10 11
O1 Cu1 O1 177.7(4) 53 11
O1 Cu1 O1 177.7(4) 10 .
O1 Cu1 O1 95.1(5) 53 .
O1 Cu1 O1 84.8(5) 11 .
O1 Cu1 Zn1 44.3(3) 10 .
O1 Cu1 Zn1 44.3(3) 53 .
O1 Cu1 Zn1 134.8(3) 11 .
O1 Cu1 Zn1 134.8(3) . .
O1 Cu1 Zn1 134.8(3) 10 2
O1 Cu1 Zn1 134.8(3) 53 2
O1 Cu1 Zn1 44.3(3) 11 2
O1 Cu1 Zn1 44.3(3) . 2
Zn1 Cu1 Zn1 148.25(8) . 2
O1 Cu1 H4AB 125.0 10 .
O1 Cu1 H4AB 41.1 53 .
O1 Cu1 H4AB 139.3 11 .
O1 Cu1 H4AB 55.3 . .
Zn1 Cu1 H4AB 85.1 . .
Zn1 Cu1 H4AB 98.9 2 .
Cu1 O1 Cu1 116.2(4) 19 .
Cu1 O1 Zn1 96.2(3) 19 2
Cu1 O1 Zn1 96.2(3) . 2
Cu1 O1 H1WA 110.0 19 .
Cu1 O1 H1WA 110.0 . .
Zn1 O1 H1WA 128.0 2 .
O4 C0 O4 180(5) 49 .
O4 C0 O4 70.529(1) 49 52
O4 C0 O4 109.471(2) . 52
O4 C0 O4 109.471(2) 49 2
O4 C0 O4 70.529(2) . 2
O4 C0 O4 70.529(1) 52 2
O4 C0 O4 70.529(1) 49 3
O4 C0 O4 109.471(1) . 3
O4 C0 O4 109.471(1) 52 3
O4 C0 O4 70.529(2) 2 3
O4 C0 O4 70.529(2) 49 50
O4 C0 O4 109.471(2) . 50
O4 C0 O4 109.471(1) 52 50
O4 C0 O4 180(5) 2 50
O4 C0 O4 109.471(1) 3 50
O4 C0 O4 109.471(1) 49 51
O4 C0 O4 70.529(1) . 51
O4 C0 O4 70.529(1) 52 51
O4 C0 O4 109.471(1) 2 51
O4 C0 O4 180(5) 3 51
O4 C0 O4 70.529(2) 50 51
O4 C0 O4 109.471(2) 49 4
O4 C0 O4 70.529(2) . 4
O4 C0 O4 180(5) 52 4
O4 C0 O4 109.471(1) 2 4
O4 C0 O4 70.529(1) 3 4
O4 C0 O4 70.529(1) 50 4
O4 C0 O4 109.471(1) 51 4
C0 O4 O4 54.736(4) . 2
C0 O4 O4 54.736(4) . 4
O4 O4 O4 90.000(2) 2 4
C0 O4 O4 54.736(4) . 51
O4 O4 O4 90.000(2) 2 51
O4 O4 O4 90.000(2) 4 51
C1 O3 C1 121(5) . 51
O2 C1 O3 129(10) . .
O2 C1 C2 117(10) . .
O3 C1 C2 114(5) . .
O2 C1 H1WC 35.6 . .
O3 C1 H1WC 113.3 . .
C2 C1 H1WC 119.9 . .
C1 C2 C2 95(3) . 51
C1 C2 H2A 109.8 . .
C2 C2 H2A 155.0 51 .
C1 C2 H2B 110.1 . .
C2 C2 H2B 59.7 51 .
H2A C2 H2B 109.3 . .
C1 C2 H2C 109.7 . .
C2 C2 H2C 60.3 51 .
H2A C2 H2C 108.9 . .
H2B C2 H2C 108.9 . .
C1 O2 Zn1 133(10) . .
C1 O2 H1WB 115.7 . .
Zn1 O2 H1WB 102.6 . .
C1 O2 H1WC 21.8 . .
Zn1 O2 H1WC 124.8 . .
H1WB O2 H1WC 105.6 . .
Zn1 O1W H1WB 102.4 . .
Zn1 O1W H1WC 108.8 . .
H1WB O1W H1WC 111.6 . .
C3 C4 H4A 109.5 . .
C3 C4 H4B 109.5 . .
H4A C4 H4B 109.5 . .
C3 C4 H4C 109.5 . .
H4A C4 H4C 109.5 . .
H4B C4 H4C 109.5 . .
O5 C3 O5 80(3) 66 .
O5 C3 O5 130(7) 66 20
O5 C3 O5 80(3) . 20
O5 C3 O5 80(3) 66 53
O5 C3 O5 130(7) . 53
O5 C3 O5 80(3) 20 53
O5 C3 C4 115(4) 66 .
O5 C3 C4 115(4) . .
O5 C3 C4 115(4) 20 .
O5 C3 C4 115(4) 53 .
C3 O5 O5 50.2(14) . 20
C3 O5 O5 50.2(14) . 66
O5 O5 O5 90.000(9) 20 66
C3 O5 H5WB 109.5 . .
O5 O5 H5WB 77.2 20 .
O5 O5 H5WB 158.9 66 .
C3A C4A H4AB 109.4 . .
O5A C3A O5A 128(8) 51 53
O5A C3A O5A 79(3) 51 .
O5A C3A O5A 79(3) 53 .
O5A C3A O5A 79(3) 51 7
O5A C3A O5A 79(3) 53 7
O5A C3A O5A 128(8) . 7
O5A C3A C4A 116(4) 51 .
O5A C3A C4A 116(4) 53 .
O5A C3A C4A 116(4) . .
O5A C3A C4A 116(4) 7 .
C3A O5A O5A 50.6(17) . 51
C3A O5A O5A 50.6(17) . 53
O5A O5A O5A 90.000(9) 51 53
C3A O5A H5WB 134.0 . .
O5A O5A H5WB 90.6 51 .
O5A O5A H5WB 172.2 53 .

loop_
_geom_bond_atom_site_label_1
_geom_bond_atom_site_label_2
_geom_bond_distance
_geom_bond_site_symmetry_2
Zn1 O2 2.0(4) 9
Zn1 O2 2.0(4) 64
Zn1 O2 2.0(4) .
Zn1 O1W 2.1(4) 64
Zn1 O1W 2.1(4) .
Zn1 O1W 2.1(4) 9
Zn1 O1 2.149(9) 4
Zn1 O1 2.149(9) 53
Zn1 O1 2.149(9) 10
Zn1 Cu1 3.0571(19) 4
Zn1 Cu1 3.0571(19) 17
Zn1 Cu1 3.0571(19) .
Cu1 O1 1.956(4) 10
Cu1 O1 1.956(4) 53
Cu1 O1 1.956(4) 11
Cu1 O1 1.956(4) .
Cu1 Zn1 3.0571(19) 2
Cu1 H4AB 1.8747 .
O1 Cu1 1.956(4) 19
O1 Zn1 2.149(9) 2
O1 H1WA 0.8298 .
C0 O4 1.19(4) 49
C0 O4 1.19(4) .
C0 O4 1.19(4) 52
C0 O4 1.19(4) 2
C0 O4 1.19(4) 3
C0 O4 1.19(4) 50
C0 O4 1.19(4) 51
C0 O4 1.19(4) 4
O4 O4 1.38(4) 2
O4 O4 1.38(4) 4
O4 O4 1.38(4) 51
O3 C1 1.24(5) .
O3 C1 1.24(5) 51
C1 O2 1.2(4) .
C1 C2 1.47(6) .
C1 H1WC 0.5392 .
C2 C2 1.89(12) 51
C2 H2A 0.9606 .
C2 H2B 0.9542 .
C2 H2C 0.9724 .
O2 H1WB 1.1142 .
O2 H1WC 0.8439 .
O1W H1WB 0.9481 .
O1W H1WC 0.9470 .
C4 C3 1.46(10) .
C4 H4A 0.9599 .
C4 H4B 0.9599 .
C4 H4C 0.9599 .
C3 O5 1.23(5) 66
C3 O5 1.23(5) .
C3 O5 1.23(5) 20
C3 O5 1.23(5) 53
O5 O5 1.58(7) 20
O5 O5 1.58(7) 66
O5 H5WB 0.9601 .
C4A C3A 1.46(10) .
C4A H4AB 0.9598 .
C3A O5A 1.22(6) 51
C3A O5A 1.22(6) 53
C3A O5A 1.22(6) .
C3A O5A 1.22(6) 7
O5A O5A 1.55(7) 51
O5A O5A 1.55(7) 53
O5A H5WB 0.8304 .
